data_7706032
loop_
_publ_author_name
'Tian, Haiquan'
'Huang, Fu-Ping'
'Li, Yongfei'
'Chen, Peiqiong'
'Chai, Keyu'
'Lu, Jing'
'Liu, Hou-Ting'
'Zeng, Suyuan'
'Li, Dacheng'
'Dou, Jianmin'

_publ_section_title
;
 Ring-forming transformation associated with hydrazone changes of
 hexadecanuclear dysprosium phosphonates.
;
_journal_issue 3
_journal_name_full 'Dalton transactions (Cambridge, England : 2003)'
_journal_page_first 1119
_journal_page_last 1125
_journal_paper_doi 10.1039/d0dt03536j
_journal_volume 50
_journal_year 2021
_chemical_formula_moiety 'C80 H69 Dy4 N6 O24 P6, 2.5(C H4 O), 3(H2 O)'
_chemical_formula_sum 'C82.5 H85 Dy4 N6 O29.5 P6'
_chemical_formula_weight 2468.42
_space_group_crystal_system tetragonal
_space_group_IT_number 86
_space_group_name_Hall '-P 4bc'
_space_group_name_H-M_alt 'P 42/n :2'
_atom_sites_solution_hydrogens geom
_audit_creation_method SHELXL-2018/3
_audit_update_record
;
2020-12-11 deposited with the CCDC.	2020-12-11 downloaded from the CCDC.
;
_cell_angle_alpha 90
_cell_angle_beta 90
_cell_angle_gamma 90
_cell_formula_units_Z 8
_cell_length_a 32.1017(3)
_cell_length_b 32.1017(3)
_cell_length_c 19.7408(4)
_cell_measurement_reflns_used 24582
_cell_measurement_temperature 100.00(10)
_cell_measurement_theta_max 29.4170
_cell_measurement_theta_min 2.1840
_cell_volume 20343.3(5)
_computing_cell_refinement 'CrysAlisPro 1.171.40.84a (Rigaku OD, 2020)'
_computing_data_collection 'CrysAlisPro 1.171.40.84a (Rigaku OD, 2020)'
_computing_data_reduction 'CrysAlisPro 1.171.40.84a (Rigaku OD, 2020)'
_computing_molecular_graphics 'SHELXL-2018/3 (Sheldrick, 2018)'
_computing_publication_material 'SHELXL-2018/3 (Sheldrick, 2018)'
_computing_structure_refinement 'SHELXL-2018/3 (Sheldrick, 2018)'
_computing_structure_solution 'SHELXL-2018/3 (Sheldrick, 2018)'
_diffrn_ambient_temperature 100.00(10)
_diffrn_measured_fraction_theta_full 0.996
_diffrn_measured_fraction_theta_max 0.996
_diffrn_measurement_device_type 'XtaLAB Synergy, Dualflex, HyPix'
_diffrn_radiation_type MoK\a
_diffrn_radiation_wavelength 0.71073
_diffrn_reflns_av_R_equivalents 0.0426
_diffrn_reflns_av_unetI/netI 0.0388
_diffrn_reflns_Laue_measured_fraction_full 0.996
_diffrn_reflns_Laue_measured_fraction_max 0.996
_diffrn_reflns_limit_h_max 38
_diffrn_reflns_limit_h_min -32
_diffrn_reflns_limit_k_max 38
_diffrn_reflns_limit_k_min -33
_diffrn_reflns_limit_l_max 18
_diffrn_reflns_limit_l_min -23
_diffrn_reflns_number 71873
_diffrn_reflns_point_group_measured_fraction_full 0.996
_diffrn_reflns_point_group_measured_fraction_max 0.996
_diffrn_reflns_theta_full 25.020
_diffrn_reflns_theta_max 25.020
_diffrn_reflns_theta_min 2.504
_diffrn_source 'micro-focus sealed X-ray tube'
_exptl_absorpt_coefficient_mu 3.064
_exptl_absorpt_correction_T_max 1.00000
_exptl_absorpt_correction_T_min 0.63078
_exptl_absorpt_correction_type multi-scan
_exptl_absorpt_process_details sadabs
_exptl_crystal_colour yellow
_exptl_crystal_density_diffrn 1.612
_exptl_crystal_description block
_exptl_crystal_F_000 9096
_exptl_crystal_size_max 0.130
_exptl_crystal_size_mid 0.120
_exptl_crystal_size_min 0.120
_refine_diff_density_max 1.711
_refine_diff_density_min -1.095
_refine_diff_density_rms 0.146
_refine_ls_extinction_method none
_refine_ls_goodness_of_fit_ref 0.876
_refine_ls_hydrogen_treatment constr
_refine_ls_matrix_type full
_refine_ls_number_parameters 1360
_refine_ls_number_reflns 17894
_refine_ls_number_restraints 1761
_refine_ls_restrained_S_all 0.845
_refine_ls_R_factor_all 0.0911
_refine_ls_R_factor_gt 0.0559
_refine_ls_shift/su_max 0.001
_refine_ls_shift/su_mean 0.000
_refine_ls_structure_factor_coef Fsqd
_refine_ls_weighting_details 'w=1/[\s^2^(Fo^2^)+(0.1220P)^2^+499.6931P] where P=(Fo^2^+2Fc^2^)/3'
_refine_ls_weighting_scheme calc
_refine_ls_wR_factor_gt 0.1498
_refine_ls_wR_factor_ref 0.2169
_reflns_Friedel_coverage 0.000
_reflns_number_gt 12693
_reflns_number_total 17894
_reflns_threshold_expression 'I > 2\s(I)'
_cod_data_source_file d0dt03536j2.cif
_cod_data_source_block 2
_cod_depositor_comments 'Adding full bibliography for 7706031--7706032.cif.'
_cod_original_cell_volume 20343.3(6)
_cod_original_sg_symbol_H-M 'P 42/n'
_cod_database_code 7706032
_shelx_shelxl_version_number 2018/3
_shelx_space_group_comment
;
The symmetry employed for this shelxl refinement is uniquely defined
by the following loop, which should always be used as a source of
symmetry information in preference to the above space-group names.
They are only intended as comments.
;
_shelx_estimated_absorpt_t_min 0.691
_shelx_estimated_absorpt_t_max 0.710

loop_
_space_group_symop_operation_xyz
'x, y, z'
'-x+1/2, -y+1/2, z'
'-y, x+1/2, z+1/2'
'y+1/2, -x, z+1/2'
'-x, -y, -z'
'x-1/2, y-1/2, -z'
'y, -x-1/2, -z-1/2'
'-y-1/2, x, -z-1/2'

loop_
_atom_site_label
_atom_site_type_symbol
_atom_site_fract_x
_atom_site_fract_y
_atom_site_fract_z
_atom_site_U_iso_or_equiv
_atom_site_adp_type
_atom_site_occupancy
_atom_site_site_symmetry_order
_atom_site_calc_flag
_atom_site_refinement_flags_posn
_atom_site_refinement_flags_adp
_atom_site_refinement_flags_occupancy
_atom_site_disorder_assembly
_atom_site_disorder_group
Dy1 Dy 0.52399(2) 0.31417(2) 0.74191(3) 0.04641(17) Uani 1 1 d . . . . .
Dy2 Dy 0.48980(2) 0.42535(2) 0.68855(3) 0.04205(16) Uani 1 1 d . . . . .
Dy3 Dy 0.29198(2) 0.45667(2) 0.81699(3) 0.04084(16) Uani 1 1 d . . . . .
Dy4 Dy 0.36148(2) 0.32265(2) 0.74836(3) 0.03719(15) Uani 1 1 d . . . . .
P1 P 0.58814(11) 0.38450(12) 0.6502(2) 0.0576(9) Uani 1 1 d D U . . .
P2 P 0.45243(9) 0.31731(9) 0.64094(14) 0.0375(6) Uani 1 1 d . . . . .
P3 P 0.23685(10) 0.44133(10) 0.66837(16) 0.0422(7) Uani 1 1 d . . . . .
P4 P 0.27078(9) 0.34492(9) 0.84610(15) 0.0382(6) Uani 1 1 d . . . . .
P5 P 0.28587(12) 0.56592(11) 0.7695(2) 0.0631(10) Uani 1 1 d . U . . .
P6 P 0.39832(10) 0.42473(10) 0.79854(16) 0.0450(7) Uani 1 1 d . U . . .
N1 N 0.5620(3) 0.3313(4) 0.8493(6) 0.066(3) Uani 1 1 d . . . . .
N2 N 0.5982(8) 0.3554(9) 0.9705(12) 0.150(9) Uani 1 1 d . . . . .
N3 N 0.5467(4) 0.4391(4) 0.8319(6) 0.067(3) Uani 1 1 d . . . . .
N4 N 0.5289(4) 0.4627(4) 0.7812(6) 0.060(3) Uani 1 1 d . . . . .
N5 N 0.4263(4) 0.4541(4) 0.4880(6) 0.064(3) Uani 1 1 d . . . . .
N6 N 0.3130(4) 0.4679(4) 1.0431(6) 0.066(3) Uani 1 1 d . . . . .
O1 O 0.4808(3) 0.3532(2) 0.6643(4) 0.0445(19) Uani 1 1 d . . . . .
O2 O 0.4080(2) 0.3228(3) 0.6635(4) 0.0462(19) Uani 1 1 d . . . . .
O3 O 0.2783(3) 0.4429(3) 0.7077(4) 0.049(2) Uani 1 1 d . . . . .
O4 O 0.2110(3) 0.4806(3) 0.6814(4) 0.048(2) Uani 1 1 d . . . . .
O5 O 0.3075(2) 0.3210(2) 0.8178(4) 0.0396(18) Uani 1 1 d . . . . .
O6 O 0.2792(2) 0.3913(2) 0.8463(4) 0.0421(18) Uani 1 1 d . . . . .
O7 O 0.3021(3) 0.4711(3) 0.9301(5) 0.059(2) Uani 1 1 d . . . . .
O8 O 0.2996(3) 0.5236(3) 0.7969(5) 0.062(3) Uani 1 1 d . . . . .
O9 O 0.3124(3) 0.5785(3) 0.7092(7) 0.085(4) Uani 1 1 d . . . . .
O10 O 0.3604(3) 0.4526(3) 0.7908(5) 0.058(2) Uani 1 1 d . . . . .
O11 O 0.3859(3) 0.3803(3) 0.7969(5) 0.061(3) Uani 1 1 d . . . . .
O12 O 0.4315(3) 0.4360(3) 0.7467(4) 0.0452(19) Uani 1 1 d . . . . .
O13 O 0.4767(3) 0.5547(3) 0.5789(6) 0.071(3) Uani 1 1 d . . . . .
O14 O 0.4934(3) 0.4917(3) 0.6581(5) 0.056(2) Uani 1 1 d . . . . .
O15 O 0.5180(3) 0.3833(3) 0.7751(4) 0.050(2) Uani 1 1 d . . . . .
O16 O 0.5751(3) 0.3425(3) 0.6763(5) 0.059(2) Uani 1 1 d . . . . .
O17 O 0.6118(3) 0.3810(3) 0.5814(5) 0.065(3) Uani 1 1 d . . . . .
O18 O 0.5537(3) 0.4149(3) 0.6425(5) 0.052(2) Uani 1 1 d . . . . .
O19 O 0.4550(3) 0.4255(3) 0.5827(4) 0.051(2) Uani 1 1 d . . . . .
O20 O 0.3255(3) 0.3714(2) 0.6758(4) 0.047(2) Uani 1 1 d . . . . .
O21 O 0.4740(2) 0.2784(2) 0.6700(4) 0.0412(18) Uani 1 1 d . . . . .
O22 O 0.2398(3) 0.5666(3) 0.7545(5) 0.068(3) Uani 1 1 d . . . . .
O23 O 0.2312(2) 0.3327(2) 0.8079(4) 0.0415(18) Uani 1 1 d . . . . .
O24 O 0.2137(3) 0.4016(3) 0.6839(4) 0.052(2) Uani 1 1 d . . . . .
C1 C 0.6267(3) 0.4078(4) 0.7087(5) 0.077(3) Uani 0.904(11) 1 d D U P A 1
C2 C 0.6286(3) 0.4504(4) 0.7035(6) 0.084(4) Uani 0.904(11) 1 d D U P A 1
H2 H 0.610770 0.464293 0.674118 0.101 Uiso 0.904(11) 1 calc R U P A 1
C3 C 0.6567(4) 0.4728(3) 0.7413(6) 0.097(4) Uani 0.904(11) 1 d D U P A 1
H3 H 0.657745 0.501619 0.737677 0.117 Uiso 0.904(11) 1 calc R U P A 1
C5 C 0.6812(3) 0.4098(3) 0.7900(5) 0.092(4) Uani 0.904(11) 1 d D U P A 1
C4 C 0.6831(4) 0.4522(4) 0.7844(6) 0.093(4) Uani 0.904(11) 1 d D U P A 1
H4 H 0.702321 0.467176 0.809839 0.112 Uiso 0.904(11) 1 calc R U P A 1
C6 C 0.7080(4) 0.3905(4) 0.8340(6) 0.102(4) Uani 0.904(11) 1 d D U P A 1
H6 H 0.726750 0.406289 0.859157 0.123 Uiso 0.904(11) 1 calc R U P A 1
C7 C 0.7072(4) 0.3480(4) 0.8410(7) 0.106(4) Uani 0.904(11) 1 d D U P A 1
H7 H 0.725218 0.334783 0.870959 0.128 Uiso 0.904(11) 1 calc R U P A 1
C8 C 0.6793(4) 0.3252(4) 0.8034(7) 0.100(4) Uani 0.904(11) 1 d D U P A 1
H8 H 0.678708 0.296336 0.807832 0.120 Uiso 0.904(11) 1 calc R U P A 1
C9 C 0.6526(4) 0.3444(4) 0.7594(7) 0.089(4) Uani 0.904(11) 1 d D U P A 1
H9 H 0.633882 0.328574 0.734230 0.107 Uiso 0.904(11) 1 calc R U P A 1
C10 C 0.6533(3) 0.3871(3) 0.7524(5) 0.085(4) Uani 0.904(11) 1 d D U P A 1
C1' C 0.6251(7) 0.3884(7) 0.7163(11) 0.062(7) Uani 0.096(11) 1 d D U P A 2
C2' C 0.6397(6) 0.4266(9) 0.7363(11) 0.062(7) Uani 0.096(11) 1 d D U P A 2
H2' H 0.631163 0.450526 0.713618 0.075 Uiso 0.096(11) 1 calc R U P A 2
C3' C 0.6669(10) 0.4296(13) 0.7897(15) 0.063(8) Uani 0.096(11) 1 d D U P A 2
H3' H 0.676716 0.455635 0.802995 0.075 Uiso 0.096(11) 1 calc R U P A 2
C5' C 0.6650(10) 0.3562(13) 0.8032(14) 0.063(7) Uani 0.096(11) 1 d D U P A 2
C4' C 0.6798(12) 0.3945(15) 0.8236(17) 0.063(7) Uani 0.096(11) 1 d D U P A 2
H4' H 0.698234 0.396589 0.859759 0.076 Uiso 0.096(11) 1 calc R U P A 2
C6' C 0.6775(16) 0.3208(16) 0.837(2) 0.063(7) Uani 0.096(11) 1 d D U P A 2
H6' H 0.695904 0.322692 0.872838 0.075 Uiso 0.096(11) 1 calc R U P A 2
C7' C 0.6628(18) 0.2827(14) 0.816(3) 0.062(8) Uani 0.096(11) 1 d D U P A 2
H7' H 0.671270 0.258690 0.838815 0.075 Uiso 0.096(11) 1 calc R U P A 2
C8' C 0.6356(17) 0.2799(10) 0.763(3) 0.063(8) Uani 0.096(11) 1 d D U P A 2
H8' H 0.625631 0.254006 0.749301 0.075 Uiso 0.096(11) 1 calc R U P A 2
C9' C 0.6231(13) 0.3153(9) 0.730(2) 0.063(7) Uani 0.096(11) 1 d D U P A 2
H9' H 0.604674 0.313443 0.693503 0.075 Uiso 0.096(11) 1 calc R U P A 2
C10' C 0.6379(8) 0.3534(9) 0.7500(12) 0.063(7) Uani 0.096(11) 1 d D U P A 2
C11 C 0.4515(4) 0.3113(4) 0.5504(6) 0.042(3) Uani 1 1 d . . . . .
C12 C 0.4129(4) 0.3092(4) 0.5206(6) 0.050(3) Uani 1 1 d . . . . .
H12 H 0.389344 0.312598 0.547385 0.060 Uiso 1 1 calc R U . . .
C13 C 0.4081(6) 0.3021(5) 0.4503(8) 0.077(5) Uani 1 1 d . . . . .
H13 H 0.381509 0.300831 0.431524 0.092 Uiso 1 1 calc R U . . .
C14 C 0.4415(6) 0.2972(5) 0.4108(8) 0.073(4) Uani 1 1 d . . . . .
H14 H 0.438014 0.293137 0.364540 0.087 Uiso 1 1 calc R U . . .
C15 C 0.4824(5) 0.2980(4) 0.4386(8) 0.062(4) Uani 1 1 d . . . . .
C16 C 0.5176(6) 0.2920(5) 0.3976(9) 0.076(5) Uani 1 1 d . . . . .
H16 H 0.514224 0.287187 0.351429 0.091 Uiso 1 1 calc R U . . .
C17 C 0.5564(7) 0.2932(5) 0.4245(10) 0.084(6) Uani 1 1 d . . . . .
H17 H 0.579355 0.289029 0.396675 0.100 Uiso 1 1 calc R U . . .
C18 C 0.5622(5) 0.3005(5) 0.4928(10) 0.079(5) Uani 1 1 d . . . . .
H18 H 0.589056 0.301382 0.510548 0.095 Uiso 1 1 calc R U . . .
C19 C 0.5284(4) 0.3063(4) 0.5345(8) 0.057(3) Uani 1 1 d . . . . .
H19 H 0.532600 0.310924 0.580541 0.068 Uiso 1 1 calc R U . . .
C20 C 0.4881(4) 0.3055(3) 0.5092(6) 0.046(3) Uani 1 1 d . . . . .
C21 C 0.2498(4) 0.4393(4) 0.5789(6) 0.043(3) Uani 1 1 d . . . . .
C22 C 0.2404(4) 0.4036(5) 0.5451(7) 0.055(3) Uani 1 1 d . . . . .
H22 H 0.227139 0.381879 0.567668 0.066 Uiso 1 1 calc R U . . .
C23 C 0.2507(6) 0.3993(6) 0.4750(8) 0.081(5) Uani 1 1 d . . . . .
H23 H 0.243735 0.375139 0.451683 0.097 Uiso 1 1 calc R U . . .
C24 C 0.2705(6) 0.4302(7) 0.4434(8) 0.088(6) Uani 1 1 d . . . . .
H24 H 0.278078 0.426490 0.398319 0.105 Uiso 1 1 calc R U . . .
C25 C 0.2804(5) 0.4681(6) 0.4751(8) 0.068(4) Uani 1 1 d . . . . .
C26 C 0.3014(5) 0.5006(7) 0.4405(9) 0.086(6) Uani 1 1 d . . . . .
H26 H 0.309391 0.497198 0.395498 0.103 Uiso 1 1 calc R U . . .
C27 C 0.3097(6) 0.5363(8) 0.4732(11) 0.101(7) Uani 1 1 d . . . . .
H27 H 0.322570 0.557810 0.449616 0.121 Uiso 1 1 calc R U . . .
C28 C 0.2997(6) 0.5424(6) 0.5413(10) 0.087(5) Uani 1 1 d . . . . .
H28 H 0.305276 0.567628 0.562699 0.105 Uiso 1 1 calc R U . . .
C29 C 0.2814(5) 0.5101(5) 0.5756(8) 0.067(4) Uani 1 1 d . . . . .
H29 H 0.276225 0.513223 0.621690 0.080 Uiso 1 1 calc R U . . .
C30 C 0.2701(4) 0.4727(5) 0.5445(7) 0.055(3) Uani 1 1 d . . . . .
C31 C 0.2626(4) 0.3280(4) 0.9332(6) 0.048(3) Uani 1 1 d . . . . .
C32 C 0.2257(4) 0.3092(4) 0.9476(7) 0.056(3) Uani 1 1 d . . . . .
H32 H 0.206300 0.304566 0.913511 0.068 Uiso 1 1 calc R U . . .
C33 C 0.2170(6) 0.2966(5) 1.0164(9) 0.076(5) Uani 1 1 d . . . . .
H33 H 0.191586 0.284334 1.026917 0.091 Uiso 1 1 calc R U . . .
C34 C 0.2456(6) 0.3024(5) 1.0650(8) 0.073(5) Uani 1 1 d . . . . .
H34 H 0.239532 0.294342 1.109172 0.087 Uiso 1 1 calc R U . . .
C35 C 0.2841(5) 0.3203(4) 1.0509(6) 0.057(3) Uani 1 1 d . . . . .
C36 C 0.3142(6) 0.3255(5) 1.1023(7) 0.072(5) Uani 1 1 d . . . . .
H36 H 0.308069 0.316623 1.145995 0.087 Uiso 1 1 calc R U . . .
C37 C 0.3515(6) 0.3429(7) 1.0897(8) 0.087(5) Uani 1 1 d . . . . .
H37 H 0.370357 0.346577 1.124875 0.104 Uiso 1 1 calc R U . . .
C38 C 0.3623(5) 0.3558(6) 1.0233(7) 0.075(5) Uani 1 1 d . . . . .
H38 H 0.388420 0.366947 1.014225 0.091 Uiso 1 1 calc R U . . .
C39 C 0.3332(4) 0.3516(4) 0.9727(7) 0.055(3) Uani 1 1 d . . . . .
H39 H 0.339929 0.360545 0.929250 0.066 Uiso 1 1 calc R U . . .
C40 C 0.2932(4) 0.3339(4) 0.9847(6) 0.051(3) Uani 1 1 d . . . . .
C41 C 0.2988(7) 0.6010(9) 0.848(2) 0.070(6) Uani 0.192(19) 1 d D U P B 1
C42 C 0.2961(6) 0.5819(9) 0.910(3) 0.071(6) Uani 0.192(19) 1 d D U P B 1
H42 H 0.290004 0.553650 0.912649 0.085 Uiso 0.192(19) 1 calc R U P B 1
C43 C 0.3022(9) 0.6046(13) 0.968(2) 0.072(7) Uani 0.192(19) 1 d D U P B 1
H43 H 0.300382 0.591583 1.010033 0.087 Uiso 0.192(19) 1 calc R U P B 1
C44 C 0.3111(11) 0.6462(13) 0.9643(19) 0.074(7) Uani 0.192(19) 1 d D U P B 1
H44 H 0.315296 0.661567 1.003656 0.089 Uiso 0.192(19) 1 calc R U P B 1
C45 C 0.3139(9) 0.6653(9) 0.9021(19) 0.073(7) Uani 0.192(19) 1 d D U P B 1
C46 C 0.3229(14) 0.7071(10) 0.898(2) 0.074(7) Uani 0.192(19) 1 d D U P B 1
H46 H 0.327057 0.722411 0.937733 0.089 Uiso 0.192(19) 1 calc R U P B 1
C47 C 0.3256(15) 0.7262(9) 0.836(2) 0.075(7) Uani 0.192(19) 1 d D U P B 1
H47 H 0.331623 0.754497 0.833613 0.090 Uiso 0.192(19) 1 calc R U P B 1
C48 C 0.3194(15) 0.7036(12) 0.778(2) 0.073(7) Uani 0.192(19) 1 d D U P B 1
H48 H 0.321333 0.716477 0.736167 0.088 Uiso 0.192(19) 1 calc R U P B 1
C49 C 0.3105(12) 0.6619(12) 0.7822(19) 0.074(6) Uani 0.192(19) 1 d D U P B 1
H49 H 0.306253 0.646531 0.742787 0.089 Uiso 0.192(19) 1 calc R U P B 1
C50 C 0.3077(8) 0.6428(9) 0.8442(19) 0.072(6) Uani 0.192(19) 1 d D U P B 1
C41' C 0.2935(4) 0.6053(4) 0.8359(9) 0.098(4) Uani 0.808(19) 1 d D U P B 2
C42' C 0.3025(4) 0.5890(4) 0.8984(9) 0.098(4) Uani 0.808(19) 1 d D U P B 2
H42' H 0.301656 0.560368 0.905107 0.117 Uiso 0.808(19) 1 calc R U P B 2
C43' C 0.3129(5) 0.6149(5) 0.9512(8) 0.110(5) Uani 0.808(19) 1 d D U P B 2
H43' H 0.318974 0.603775 0.993529 0.133 Uiso 0.808(19) 1 calc R U P B 2
C44' C 0.3141(5) 0.6572(5) 0.9413(8) 0.111(5) Uani 0.808(19) 1 d D U P B 2
H44' H 0.321038 0.674766 0.977014 0.134 Uiso 0.808(19) 1 calc R U P B 2
C45' C 0.3052(4) 0.6736(4) 0.8787(8) 0.111(4) Uani 0.808(19) 1 d D U P B 2
C46' C 0.3066(6) 0.7160(4) 0.8697(9) 0.116(5) Uani 0.808(19) 1 d D U P B 2
H46' H 0.313488 0.733344 0.905767 0.139 Uiso 0.808(19) 1 calc R U P B 2
C47' C 0.2977(6) 0.7329(4) 0.8074(10) 0.116(5) Uani 0.808(19) 1 d D U P B 2
H47' H 0.298746 0.761573 0.801125 0.139 Uiso 0.808(19) 1 calc R U P B 2
C48' C 0.2873(7) 0.7072(5) 0.7545(8) 0.116(5) Uani 0.808(19) 1 d D U P B 2
H48' H 0.281296 0.718511 0.712254 0.139 Uiso 0.808(19) 1 calc R U P B 2
C49' C 0.2858(6) 0.6649(5) 0.7637(8) 0.103(4) Uani 0.808(19) 1 d D U P B 2
H49' H 0.278695 0.647683 0.727639 0.124 Uiso 0.808(19) 1 calc R U P B 2
C50' C 0.2948(4) 0.6478(4) 0.8260(7) 0.104(4) Uani 0.808(19) 1 d D U P B 2
C51 C 0.4186(4) 0.4481(5) 0.8812(7) 0.090(4) Uani 0.80(2) 1 d D U P C 1
C52 C 0.4107(4) 0.4892(5) 0.8960(7) 0.082(4) Uani 0.80(2) 1 d D U P C 1
H52 H 0.394782 0.504934 0.866154 0.098 Uiso 0.80(2) 1 calc R U P C 1
C53 C 0.4258(4) 0.5074(5) 0.9537(8) 0.093(5) Uani 0.80(2) 1 d D U P C 1
H53 H 0.420229 0.535208 0.962998 0.112 Uiso 0.80(2) 1 calc R U P C 1
C54 C 0.4494(5) 0.4838(5) 0.9980(7) 0.100(4) Uani 0.80(2) 1 d D U P C 1
H54 H 0.459844 0.495477 1.037622 0.119 Uiso 0.80(2) 1 calc R U P C 1
C55 C 0.4573(4) 0.4429(5) 0.9827(7) 0.081(4) Uani 0.80(2) 1 d D U P C 1
C56 C 0.4808(5) 0.4206(6) 1.0279(7) 0.100(4) Uani 0.80(2) 1 d D U P C 1
H56 H 0.490873 0.433317 1.066923 0.120 Uiso 0.80(2) 1 calc R U P C 1
C57 C 0.4894(5) 0.3797(6) 1.0152(8) 0.103(5) Uani 0.80(2) 1 d D U P C 1
H57 H 0.505325 0.364339 1.045631 0.124 Uiso 0.80(2) 1 calc R U P C 1
C58 C 0.4744(5) 0.3612(5) 0.9575(9) 0.088(5) Uani 0.80(2) 1 d D U P C 1
H58 H 0.480388 0.333333 0.949140 0.106 Uiso 0.80(2) 1 calc R U P C 1
C59 C 0.4508(5) 0.3831(5) 0.9120(8) 0.085(4) Uani 0.80(2) 1 d D U P C 1
H59 H 0.440794 0.370303 0.872952 0.102 Uiso 0.80(2) 1 calc R U P C 1
C60 C 0.4422(4) 0.4248(4) 0.9251(7) 0.089(4) Uani 0.80(2) 1 d D U P C 1
C51' C 0.4154(7) 0.4354(9) 0.8907(13) 0.052(6) Uani 0.20(2) 1 d D U P C 2
C52' C 0.4030(6) 0.4742(9) 0.9122(15) 0.052(6) Uani 0.20(2) 1 d D U P C 2
H52' H 0.387032 0.490921 0.883904 0.062 Uiso 0.20(2) 1 calc R U P C 2
C53' C 0.4142(8) 0.4882(9) 0.9752(17) 0.053(7) Uani 0.20(2) 1 d D U P C 2
H53' H 0.405719 0.514499 0.989663 0.064 Uiso 0.20(2) 1 calc R U P C 2
C54' C 0.4378(10) 0.4635(11) 1.0170(15) 0.055(6) Uani 0.20(2) 1 d D U P C 2
H54' H 0.445430 0.472983 1.059732 0.067 Uiso 0.20(2) 1 calc R U P C 2
C55' C 0.4501(8) 0.4248(9) 0.9954(13) 0.053(6) Uani 0.20(2) 1 d D U P C 2
C56' C 0.4737(11) 0.4001(12) 1.0373(16) 0.055(7) Uani 0.20(2) 1 d D U P C 2
H56' H 0.481271 0.409712 1.080048 0.066 Uiso 0.20(2) 1 calc R U P C 2
C57' C 0.4861(12) 0.3614(11) 1.016(2) 0.056(7) Uani 0.20(2) 1 d D U P C 2
H57' H 0.502080 0.344634 1.044419 0.067 Uiso 0.20(2) 1 calc R U P C 2
C58' C 0.4750(13) 0.3474(9) 0.953(2) 0.054(7) Uani 0.20(2) 1 d D U P C 2
H58' H 0.483444 0.321138 0.938626 0.065 Uiso 0.20(2) 1 calc R U P C 2
C59' C 0.4514(11) 0.3720(9) 0.9110(18) 0.049(6) Uani 0.20(2) 1 d D U P C 2
H59' H 0.443878 0.362511 0.868243 0.059 Uiso 0.20(2) 1 calc R U P C 2
C60' C 0.4390(7) 0.4108(8) 0.9326(14) 0.053(6) Uani 0.20(2) 1 d D U P C 2
C61 C 0.5816(6) 0.3029(7) 0.8883(10) 0.097(6) Uani 1 1 d . . . . .
H61 H 0.583398 0.275293 0.874497 0.116 Uiso 1 1 calc R U . . .
C62 C 0.5987(7) 0.3153(11) 0.9482(11) 0.127(9) Uani 1 1 d . . . . .
H62 H 0.611406 0.295307 0.975207 0.152 Uiso 1 1 calc R U . . .
C63 C 0.5807(8) 0.3818(8) 0.9293(11) 0.118(8) Uani 1 1 d . . . . .
H63 H 0.581273 0.409774 0.941562 0.142 Uiso 1 1 calc R U . . .
C64 C 0.5614(5) 0.3718(6) 0.8684(8) 0.074(5) Uani 1 1 d . . . . .
C65 C 0.5401(4) 0.4003(5) 0.8232(7) 0.056(3) Uani 1 1 d . . . . .
C67 C 0.5378(6) 0.5022(5) 0.7860(9) 0.077(5) Uani 1 1 d . . . . .
H67 H 0.554118 0.510159 0.822825 0.092 Uiso 1 1 calc R U . . .
C68 C 0.5248(6) 0.5359(3) 0.7392(8) 0.098(4) Uani 1 1 d D U . . .
C69 C 0.5373(7) 0.5751(4) 0.7579(8) 0.113(5) Uani 1 1 d D U . . .
H69 H 0.552772 0.578863 0.797172 0.135 Uiso 1 1 calc R U . . .
C70 C 0.5268(7) 0.6090(3) 0.7186(9) 0.115(5) Uani 1 1 d D U . . .
H70 H 0.533258 0.635787 0.732910 0.138 Uiso 1 1 calc R U . . .
C71 C 0.5067(7) 0.6026(3) 0.6580(8) 0.109(5) Uani 1 1 d D U . . .
H71 H 0.499979 0.625295 0.630733 0.130 Uiso 1 1 calc R U . . .
C72 C 0.4967(6) 0.5634(4) 0.6375(7) 0.092(4) Uani 1 1 d D U . . .
C73 C 0.5052(5) 0.5294(3) 0.6782(7) 0.087(4) Uani 1 1 d D U . . .
C74 C 0.4656(7) 0.5900(5) 0.5369(10) 0.100(7) Uani 1 1 d . . . . .
H74A H 0.447013 0.607948 0.561485 0.150 Uiso 1 1 calc R U . . .
H74B H 0.452121 0.580353 0.496495 0.150 Uiso 1 1 calc R U . . .
H74C H 0.490319 0.605197 0.525055 0.150 Uiso 1 1 calc R U . . .
C75 C 0.4026(6) 0.4177(6) 0.4714(8) 0.081(5) Uani 1 1 d . . . . .
H75A H 0.405881 0.397235 0.506416 0.122 Uiso 1 1 calc R U . . .
H75B H 0.412181 0.406489 0.429118 0.122 Uiso 1 1 calc R U . . .
H75C H 0.373666 0.425055 0.467488 0.122 Uiso 1 1 calc R U . . .
C76 C 0.4229(5) 0.4903(6) 0.4437(9) 0.086(6) Uani 1 1 d . . . . .
H76A H 0.440709 0.512110 0.460125 0.129 Uiso 1 1 calc R U . . .
H76B H 0.394548 0.499947 0.443381 0.129 Uiso 1 1 calc R U . . .
H76C H 0.431045 0.482778 0.398608 0.129 Uiso 1 1 calc R U . . .
C77 C 0.4509(4) 0.4550(4) 0.5403(7) 0.060(4) Uani 1 1 d . . . . .
H77 H 0.466535 0.478988 0.547240 0.071 Uiso 1 1 calc R U . . .
C78 C 0.3002(5) 0.4525(5) 0.9841(9) 0.065(4) Uani 1 1 d . . . . .
H78 H 0.289053 0.425779 0.983882 0.078 Uiso 1 1 calc R U . . .
C79 C 0.3259(9) 0.5106(8) 1.0442(11) 0.135(10) Uani 1 1 d . . . . .
H79A H 0.327806 0.520912 0.998615 0.203 Uiso 1 1 calc R U . . .
H79B H 0.352630 0.512808 1.065721 0.203 Uiso 1 1 calc R U . . .
H79C H 0.305901 0.526855 1.068930 0.203 Uiso 1 1 calc R U . . .
C80 C 0.3095(6) 0.4451(6) 1.1060(9) 0.087(5) Uani 1 1 d . . . . .
H80A H 0.296828 0.418472 1.097516 0.131 Uiso 1 1 calc R U . . .
H80B H 0.292555 0.460548 1.137221 0.131 Uiso 1 1 calc R U . . .
H80C H 0.336690 0.441026 1.125076 0.131 Uiso 1 1 calc R U . . .
C81 C 0.3465(5) 0.3921(5) 0.6197(7) 0.067(4) Uani 1 1 d . . . . .
H81A H 0.370948 0.376520 0.607484 0.101 Uiso 1 1 calc R U . . .
H81B H 0.354461 0.419700 0.633115 0.101 Uiso 1 1 calc R U . . .
H81C H 0.328064 0.393584 0.581538 0.101 Uiso 1 1 calc R U . . .

loop_
_atom_site_aniso_label
_atom_site_aniso_U_11
_atom_site_aniso_U_22
_atom_site_aniso_U_33
_atom_site_aniso_U_23
_atom_site_aniso_U_13
_atom_site_aniso_U_12
Dy1 0.0341(3) 0.0474(3) 0.0578(4) 0.0158(3) -0.0001(2) -0.0017(2)
Dy2 0.0368(3) 0.0391(3) 0.0502(3) 0.0038(2) 0.0107(2) -0.0042(2)
Dy3 0.0380(3) 0.0361(3) 0.0484(3) -0.0064(2) 0.0119(2) -0.0056(2)
Dy4 0.0320(3) 0.0394(3) 0.0402(3) 0.0090(2) 0.0060(2) 0.0021(2)
P1 0.0446(19) 0.062(2) 0.066(2) 0.0087(17) 0.0114(16) -0.0035(16)
P2 0.0348(15) 0.0402(16) 0.0373(15) 0.0055(12) 0.0074(12) 0.0017(12)
P3 0.0462(17) 0.0387(16) 0.0417(16) 0.0018(12) 0.0126(13) 0.0019(13)
P4 0.0385(16) 0.0405(16) 0.0356(15) 0.0015(12) 0.0084(12) -0.0042(12)
P5 0.055(2) 0.0363(18) 0.098(3) -0.0054(18) 0.026(2) -0.0060(15)
P6 0.0383(16) 0.0483(18) 0.0485(17) -0.0039(14) 0.0068(13) -0.0099(13)
N1 0.039(6) 0.090(10) 0.070(8) 0.020(7) -0.017(5) -0.019(6)
N2 0.16(2) 0.17(2) 0.113(17) 0.004(16) -0.082(15) 0.032(18)
N3 0.060(8) 0.076(9) 0.066(8) -0.003(7) 0.002(6) -0.025(7)
N4 0.057(7) 0.060(7) 0.061(7) -0.007(6) 0.015(6) -0.007(6)
N5 0.058(7) 0.073(8) 0.061(7) 0.031(6) 0.010(6) 0.012(6)
N6 0.071(8) 0.081(9) 0.046(7) -0.012(6) 0.001(6) 0.006(7)
O1 0.051(5) 0.042(5) 0.040(4) 0.006(3) 0.003(4) 0.006(4)
O2 0.038(4) 0.050(5) 0.051(5) 0.010(4) 0.006(4) 0.006(4)
O3 0.052(5) 0.052(5) 0.043(5) -0.015(4) 0.018(4) 0.002(4)
O4 0.051(5) 0.044(5) 0.049(5) -0.003(4) 0.010(4) 0.005(4)
O5 0.043(4) 0.034(4) 0.042(4) 0.000(3) 0.009(3) -0.010(3)
O6 0.048(5) 0.041(4) 0.037(4) 0.004(3) -0.005(3) 0.000(4)
O7 0.051(5) 0.072(6) 0.056(6) -0.014(5) 0.009(4) -0.008(5)
O8 0.063(6) 0.038(5) 0.086(7) -0.003(5) 0.023(5) -0.006(4)
O9 0.065(7) 0.066(7) 0.124(10) 0.021(7) 0.045(7) 0.007(5)
O10 0.038(5) 0.046(5) 0.089(7) -0.007(5) 0.026(5) -0.006(4)
O11 0.034(5) 0.048(5) 0.100(8) 0.016(5) 0.004(5) -0.012(4)
O12 0.052(5) 0.043(5) 0.041(4) 0.005(3) 0.014(4) 0.001(4)
O13 0.069(7) 0.045(5) 0.100(8) 0.023(5) 0.035(6) 0.005(5)
O14 0.045(5) 0.047(5) 0.077(6) 0.011(4) 0.014(4) -0.008(4)
O15 0.043(5) 0.056(5) 0.050(5) 0.003(4) 0.004(4) -0.010(4)
O16 0.035(5) 0.067(6) 0.077(6) 0.013(5) 0.011(4) -0.003(4)
O17 0.056(6) 0.067(6) 0.072(6) 0.007(5) 0.012(5) -0.009(5)
O18 0.042(5) 0.052(5) 0.062(5) 0.006(4) 0.016(4) -0.002(4)
O19 0.055(5) 0.049(5) 0.047(5) 0.008(4) 0.010(4) 0.003(4)
O20 0.052(5) 0.042(5) 0.048(5) 0.017(4) 0.009(4) 0.015(4)
O21 0.033(4) 0.042(4) 0.049(5) 0.013(4) 0.004(3) -0.003(3)
O22 0.068(7) 0.040(5) 0.094(8) 0.008(5) 0.014(5) -0.004(5)
O23 0.043(4) 0.031(4) 0.051(5) 0.006(3) 0.004(4) -0.006(3)
O24 0.062(6) 0.038(5) 0.057(5) 0.000(4) 0.021(4) -0.008(4)
C1 0.050(6) 0.092(7) 0.091(7) -0.004(6) 0.009(6) -0.019(6)
C2 0.061(7) 0.096(8) 0.094(8) -0.008(7) 0.010(6) -0.021(7)
C3 0.079(8) 0.107(9) 0.106(9) -0.017(8) 0.010(7) -0.023(7)
C5 0.059(6) 0.112(8) 0.104(8) -0.009(7) -0.003(6) -0.012(7)
C4 0.065(7) 0.110(8) 0.105(8) -0.018(7) 0.003(6) -0.014(7)
C6 0.069(7) 0.123(8) 0.114(8) -0.008(7) -0.003(7) -0.010(7)
C7 0.070(8) 0.128(9) 0.121(9) -0.004(8) -0.011(7) -0.009(8)
C8 0.066(7) 0.117(9) 0.116(9) 0.001(8) -0.011(7) -0.006(7)
C9 0.053(6) 0.107(7) 0.107(7) -0.003(7) -0.009(6) -0.010(6)
C10 0.053(6) 0.104(7) 0.098(7) -0.007(6) 0.000(6) -0.012(6)
C1' 0.049(11) 0.072(12) 0.067(12) 0.001(11) 0.015(11) 0.001(11)
C2' 0.049(12) 0.071(12) 0.067(12) 0.002(12) 0.015(11) 0.002(12)
C3' 0.050(13) 0.071(13) 0.067(13) 0.001(13) 0.015(13) 0.000(13)
C5' 0.051(12) 0.072(12) 0.067(12) 0.002(12) 0.015(12) 0.002(12)
C4' 0.049(12) 0.072(13) 0.067(13) 0.001(12) 0.015(12) 0.003(12)
C6' 0.050(13) 0.072(13) 0.066(13) 0.000(12) 0.016(12) 0.002(12)
C7' 0.048(13) 0.073(14) 0.066(14) 0.002(13) 0.015(13) 0.003(13)
C8' 0.049(13) 0.073(13) 0.066(13) 0.001(13) 0.017(13) 0.001(13)
C9' 0.049(11) 0.072(12) 0.067(12) 0.001(11) 0.015(11) 0.001(11)
C10' 0.049(11) 0.071(12) 0.067(11) 0.002(11) 0.015(11) 0.000(11)
C11 0.043(7) 0.041(6) 0.041(6) 0.009(5) 0.012(5) -0.003(5)
C12 0.054(8) 0.051(7) 0.046(7) 0.011(6) 0.007(6) 0.001(6)
C13 0.083(12) 0.088(12) 0.058(9) 0.005(8) 0.004(8) -0.020(9)
C14 0.101(13) 0.065(10) 0.052(9) -0.002(7) 0.015(9) -0.022(9)
C15 0.081(11) 0.037(7) 0.067(9) -0.003(6) 0.018(8) 0.001(7)
C16 0.094(13) 0.054(9) 0.081(11) -0.007(8) 0.041(10) -0.008(9)
C17 0.108(15) 0.056(10) 0.087(13) 0.006(8) 0.056(11) 0.000(10)
C18 0.055(9) 0.083(12) 0.099(14) 0.005(10) 0.031(9) 0.014(8)
C19 0.052(8) 0.052(8) 0.066(9) 0.006(6) 0.018(7) 0.000(6)
C20 0.061(8) 0.027(6) 0.048(7) 0.000(5) 0.013(6) 0.001(5)
C21 0.040(6) 0.050(7) 0.040(6) 0.003(5) 0.010(5) 0.004(5)
C22 0.052(8) 0.065(9) 0.048(7) -0.008(6) 0.000(6) 0.011(7)
C23 0.092(13) 0.099(13) 0.051(9) -0.019(9) -0.011(8) 0.032(11)
C24 0.084(12) 0.138(18) 0.041(9) 0.006(10) 0.012(8) 0.036(12)
C25 0.063(9) 0.090(12) 0.051(8) 0.012(8) 0.014(7) 0.004(8)
C26 0.061(10) 0.127(17) 0.068(11) 0.040(11) 0.019(8) 0.001(11)
C27 0.074(12) 0.120(18) 0.109(16) 0.062(14) 0.033(11) 0.002(12)
C28 0.083(12) 0.082(12) 0.096(13) 0.039(10) 0.022(10) -0.001(10)
C29 0.066(9) 0.060(9) 0.074(10) 0.016(7) 0.013(8) -0.017(7)
C30 0.054(8) 0.065(9) 0.047(7) 0.014(6) 0.007(6) 0.006(7)
C31 0.070(9) 0.047(7) 0.027(6) 0.000(5) 0.012(5) 0.005(6)
C32 0.053(8) 0.058(8) 0.059(8) 0.010(6) 0.030(6) 0.008(6)
C33 0.076(11) 0.069(10) 0.083(12) 0.024(9) 0.041(10) -0.010(8)
C34 0.089(12) 0.080(11) 0.049(9) 0.018(8) 0.034(8) 0.018(9)
C35 0.070(9) 0.062(9) 0.039(7) -0.001(6) 0.010(6) 0.005(7)
C36 0.099(13) 0.080(11) 0.039(8) 0.001(7) 0.021(8) 0.019(9)
C37 0.085(13) 0.127(16) 0.049(9) -0.008(9) -0.014(8) 0.017(12)
C38 0.074(11) 0.105(13) 0.047(8) -0.019(8) -0.005(7) 0.007(9)
C39 0.063(9) 0.059(8) 0.042(7) -0.006(6) 0.014(6) 0.006(7)
C40 0.058(8) 0.054(8) 0.041(7) 0.011(6) 0.005(6) 0.009(6)
C41 0.072(11) 0.038(10) 0.100(11) -0.009(10) 0.016(10) -0.013(10)
C42 0.074(11) 0.040(11) 0.099(12) -0.009(10) 0.014(11) -0.016(10)
C43 0.076(13) 0.042(12) 0.099(13) -0.011(12) 0.014(12) -0.022(11)
C44 0.080(12) 0.042(11) 0.101(12) -0.008(11) 0.012(11) -0.018(11)
C45 0.078(12) 0.041(11) 0.101(12) -0.008(11) 0.011(11) -0.018(10)
C46 0.078(12) 0.043(11) 0.102(12) -0.007(11) 0.011(11) -0.019(11)
C47 0.080(13) 0.042(12) 0.103(13) -0.006(12) 0.014(12) -0.019(12)
C48 0.079(13) 0.040(12) 0.101(13) -0.009(12) 0.015(12) -0.019(11)
C49 0.077(11) 0.044(10) 0.102(11) -0.005(10) 0.013(10) -0.017(10)
C50 0.076(11) 0.040(10) 0.100(11) -0.006(10) 0.016(10) -0.016(10)
C41' 0.107(8) 0.058(7) 0.129(9) -0.008(7) -0.003(8) -0.001(7)
C42' 0.109(9) 0.055(7) 0.129(9) -0.009(7) 0.001(8) -0.014(7)
C43' 0.130(10) 0.068(8) 0.134(10) -0.003(8) -0.013(9) -0.015(8)
C44' 0.132(9) 0.064(8) 0.138(10) -0.007(8) -0.009(8) -0.012(8)
C45' 0.131(9) 0.063(7) 0.140(9) -0.001(7) -0.011(8) -0.006(7)
C46' 0.132(9) 0.071(8) 0.145(10) 0.001(8) -0.009(9) -0.008(8)
C47' 0.134(10) 0.069(8) 0.146(11) 0.006(8) -0.008(9) -0.002(8)
C48' 0.134(10) 0.069(8) 0.144(10) 0.004(8) -0.009(9) 0.001(8)
C49' 0.116(8) 0.058(7) 0.136(9) 0.002(7) -0.004(8) -0.003(7)
C50' 0.117(8) 0.061(7) 0.135(9) 0.001(7) -0.003(8) -0.007(7)
C51 0.088(8) 0.090(8) 0.093(8) -0.003(7) 0.012(7) -0.007(7)
C52 0.088(8) 0.069(8) 0.088(8) -0.008(7) 0.013(7) -0.007(7)
C53 0.093(9) 0.093(9) 0.094(9) -0.003(8) 0.003(8) 0.004(8)
C54 0.101(8) 0.096(9) 0.102(8) -0.004(8) 0.014(7) -0.009(8)
C55 0.082(8) 0.080(8) 0.082(8) -0.012(7) 0.003(7) -0.010(7)
C56 0.098(8) 0.097(9) 0.105(8) -0.002(8) 0.007(7) -0.007(8)
C57 0.100(9) 0.102(10) 0.108(9) -0.012(9) 0.007(8) -0.013(9)
C58 0.091(9) 0.086(9) 0.086(9) -0.012(8) -0.002(8) -0.018(8)
C59 0.084(7) 0.079(8) 0.090(7) 0.001(7) 0.019(7) -0.013(7)
C60 0.082(7) 0.094(8) 0.090(7) -0.003(7) 0.010(7) -0.011(7)
C51' 0.047(10) 0.050(11) 0.058(10) -0.002(9) 0.010(9) -0.014(9)
C52' 0.049(11) 0.051(11) 0.055(11) -0.009(10) 0.017(10) -0.007(10)
C53' 0.050(12) 0.051(12) 0.059(12) -0.007(11) 0.019(11) -0.012(11)
C54' 0.051(11) 0.052(12) 0.062(11) -0.005(10) 0.016(10) -0.009(10)
C55' 0.049(11) 0.051(11) 0.059(11) -0.008(10) 0.010(10) -0.011(10)
C56' 0.053(11) 0.048(12) 0.063(11) -0.007(10) 0.012(10) -0.013(10)
C57' 0.051(12) 0.051(12) 0.066(12) -0.005(11) 0.010(11) -0.013(11)
C58' 0.051(12) 0.051(12) 0.061(12) -0.004(11) 0.011(11) -0.013(11)
C59' 0.047(10) 0.043(11) 0.057(10) -0.010(10) 0.016(9) -0.010(9)
C60' 0.049(10) 0.048(10) 0.061(10) -0.010(9) 0.013(9) -0.009(9)
C61 0.085(13) 0.115(16) 0.091(14) 0.037(12) -0.022(11) 0.016(11)
C62 0.104(17) 0.20(3) 0.077(15) 0.036(17) -0.038(12) 0.031(19)
C63 0.131(19) 0.14(2) 0.086(14) 0.002(14) -0.040(14) -0.015(16)
C64 0.055(9) 0.103(14) 0.063(9) -0.004(9) -0.003(7) -0.021(9)
C65 0.045(7) 0.072(10) 0.050(8) 0.009(7) 0.001(6) -0.014(7)
C67 0.092(12) 0.059(10) 0.079(11) -0.010(8) 0.008(9) -0.025(9)
C68 0.134(10) 0.051(7) 0.108(9) -0.004(7) 0.024(8) -0.034(7)
C69 0.157(11) 0.058(7) 0.123(10) -0.003(7) 0.015(9) -0.042(8)
C70 0.159(11) 0.053(7) 0.132(10) 0.001(8) 0.018(9) -0.042(8)
C71 0.149(11) 0.059(7) 0.118(10) 0.001(8) 0.019(9) -0.030(8)
C72 0.127(10) 0.044(6) 0.106(9) 0.004(7) 0.034(8) -0.032(7)
C73 0.115(10) 0.048(7) 0.098(9) -0.011(6) 0.049(8) -0.031(7)
C74 0.133(17) 0.048(9) 0.120(16) 0.030(10) 0.055(13) 0.024(10)
C75 0.092(12) 0.096(13) 0.057(9) 0.028(9) -0.010(8) -0.009(10)
C76 0.068(10) 0.105(13) 0.085(11) 0.062(10) 0.022(8) 0.034(9)
C77 0.055(8) 0.055(8) 0.069(9) 0.020(7) 0.015(7) 0.012(7)
C78 0.053(9) 0.061(9) 0.080(11) -0.018(8) -0.005(8) 0.013(7)
C79 0.19(3) 0.13(2) 0.079(14) -0.016(13) 0.013(15) -0.073(19)
C80 0.075(12) 0.097(14) 0.090(13) 0.005(10) -0.005(10) 0.018(10)
C81 0.064(9) 0.073(10) 0.065(9) 0.027(8) 0.011(7) 0.009(8)

loop_
_atom_type_symbol
_atom_type_description
_atom_type_scat_dispersion_real
_atom_type_scat_dispersion_imag
_atom_type_scat_source
C C 0.0033 0.0016 'International Tables Vol C Tables 4.2.6.8 and 6.1.1.4'
H H 0.0000 0.0000 'International Tables Vol C Tables 4.2.6.8 and 6.1.1.4'
O O 0.0106 0.0060 'International Tables Vol C Tables 4.2.6.8 and 6.1.1.4'
N N 0.0061 0.0033 'International Tables Vol C Tables 4.2.6.8 and 6.1.1.4'
P P 0.1023 0.0942 'International Tables Vol C Tables 4.2.6.8 and 6.1.1.4'
Dy Dy -0.1892 4.4098 'International Tables Vol C Tables 4.2.6.8 and 6.1.1.4'

loop_
_geom_angle_atom_site_label_1
_geom_angle_atom_site_label_2
_geom_angle_atom_site_label_3
_geom_angle
_geom_angle_site_symmetry_1
_geom_angle_site_symmetry_3
_geom_angle_publ_flag
O22 Dy1 O4 94.7(3) 7_567 7_567 ?
O22 Dy1 O16 83.4(4) 7_567 . ?
O4 Dy1 O16 171.3(3) 7_567 . ?
O22 Dy1 O15 142.3(3) 7_567 . ?
O4 Dy1 O15 96.0(3) 7_567 . ?
O16 Dy1 O15 80.7(3) . . ?
O22 Dy1 O1 141.5(3) 7_567 . ?
O4 Dy1 O1 105.2(3) 7_567 . ?
O16 Dy1 O1 81.1(3) . . ?
O15 Dy1 O1 68.7(3) . . ?
O22 Dy1 O21 93.3(3) 7_567 . ?
O4 Dy1 O21 79.1(3) 7_567 . ?
O16 Dy1 O21 109.4(3) . . ?
O15 Dy1 O21 124.2(3) . . ?
O1 Dy1 O21 59.7(3) . . ?
O22 Dy1 N1 81.0(4) 7_567 . ?
O4 Dy1 N1 78.9(3) 7_567 . ?
O16 Dy1 N1 92.4(4) . . ?
O15 Dy1 N1 65.9(4) . . ?
O1 Dy1 N1 134.6(4) . . ?
O21 Dy1 N1 156.7(3) . . ?
O22 Dy1 P2 121.0(3) 7_567 . ?
O4 Dy1 P2 89.1(2) 7_567 . ?
O16 Dy1 P2 99.1(2) . . ?
O15 Dy1 P2 95.2(2) . . ?
O1 Dy1 P2 30.1(2) . . ?
O21 Dy1 P2 30.07(18) . . ?
N1 Dy1 P2 156.1(3) . . ?
O22 Dy1 Dy2 154.9(3) 7_567 . ?
O4 Dy1 Dy2 110.1(2) 7_567 . ?
O16 Dy1 Dy2 71.5(2) . . ?
O15 Dy1 Dy2 34.3(2) . . ?
O1 Dy1 Dy2 35.76(19) . . ?
O21 Dy1 Dy2 95.10(18) . . ?
N1 Dy1 Dy2 99.5(3) . . ?
P2 Dy1 Dy2 65.04(6) . . ?
O14 Dy2 O12 92.1(3) . . ?
O14 Dy2 O18 89.2(3) . . ?
O12 Dy2 O18 172.4(3) . . ?
O14 Dy2 O15 136.6(3) . . ?
O12 Dy2 O15 92.1(3) . . ?
O18 Dy2 O15 81.8(3) . . ?
O14 Dy2 O19 77.5(3) . . ?
O12 Dy2 O19 93.4(3) . . ?
O18 Dy2 O19 94.2(3) . . ?
O15 Dy2 O19 145.2(3) . . ?
O14 Dy2 O1 152.4(3) . . ?
O12 Dy2 O1 98.7(3) . . ?
O18 Dy2 O1 83.4(3) . . ?
O15 Dy2 O1 68.7(3) . . ?
O19 Dy2 O1 76.5(3) . . ?
O14 Dy2 N4 73.4(4) . . ?
O12 Dy2 N4 88.3(3) . . ?
O18 Dy2 N4 84.8(3) . . ?
O15 Dy2 N4 63.6(4) . . ?
O19 Dy2 N4 150.9(4) . . ?
O1 Dy2 N4 131.9(3) . . ?
O14 Dy2 Dy1 160.5(2) . . ?
O12 Dy2 Dy1 103.9(2) . . ?
O18 Dy2 Dy1 73.6(2) . . ?
O15 Dy2 Dy1 33.7(2) . . ?
O19 Dy2 Dy1 112.0(2) . . ?
O1 Dy2 Dy1 36.37(19) . . ?
N4 Dy2 Dy1 95.7(3) . . ?
O8 Dy3 O6 173.5(3) . . ?
O8 Dy3 O3 92.4(4) . . ?
O6 Dy3 O3 91.6(3) . . ?
O8 Dy3 O10 84.7(3) . . ?
O6 Dy3 O10 100.6(3) . . ?
O3 Dy3 O10 87.7(3) . . ?
O8 Dy3 O7 87.8(4) . . ?
O6 Dy3 O7 87.9(3) . . ?
O3 Dy3 O7 176.8(3) . . ?
O10 Dy3 O7 95.5(3) . . ?
O8 Dy3 O21 84.0(3) . 8_657 ?
O6 Dy3 O21 91.0(3) . 8_657 ?
O3 Dy3 O21 87.9(3) . 8_657 ?
O10 Dy3 O21 167.6(3) . 8_657 ?
O7 Dy3 O21 89.0(3) . 8_657 ?
O24 Dy4 O5 94.0(3) 7_567 . ?
O24 Dy4 O11 88.4(4) 7_567 . ?
O5 Dy4 O11 91.7(3) . . ?
O24 Dy4 O2 93.7(3) 7_567 . ?
O5 Dy4 O2 170.0(3) . . ?
O11 Dy4 O2 94.9(3) . . ?
O24 Dy4 O23 97.7(3) 7_567 7_567 ?
O5 Dy4 O23 88.1(3) . 7_567 ?
O11 Dy4 O23 173.9(3) . 7_567 ?
O2 Dy4 O23 84.6(3) . 7_567 ?
O24 Dy4 O20 170.8(3) 7_567 . ?
O5 Dy4 O20 90.5(3) . . ?
O11 Dy4 O20 83.4(3) . . ?
O2 Dy4 O20 82.8(3) . . ?
O23 Dy4 O20 90.5(3) 7_567 . ?
O18 P1 O16 114.8(5) . . ?
O18 P1 O17 108.7(6) . . ?
O16 P1 O17 111.6(6) . . ?
O18 P1 C1' 121.9(10) . . ?
O16 P1 C1' 89.9(9) . . ?
O17 P1 C1' 108.8(11) . . ?
O18 P1 C1 107.2(6) . . ?
O16 P1 C1 109.5(6) . . ?
O17 P1 C1 104.4(5) . . ?
O2 P2 O21 114.2(4) . . ?
O2 P2 O1 112.7(5) . . ?
O21 P2 O1 103.3(4) . . ?
O2 P2 C11 107.0(5) . . ?
O21 P2 C11 106.9(5) . . ?
O1 P2 C11 112.8(5) . . ?
O2 P2 Dy1 121.7(4) . . ?
O21 P2 Dy1 52.3(3) . . ?
O1 P2 Dy1 51.8(3) . . ?
C11 P2 Dy1 131.3(4) . . ?
O24 P3 O4 113.3(5) . . ?
O24 P3 O3 110.5(5) . . ?
O4 P3 O3 110.9(5) . . ?
O24 P3 C21 106.3(5) . . ?
O4 P3 C21 108.5(5) . . ?
O3 P3 C21 107.1(5) . . ?
O6 P4 O5 111.2(4) . . ?
O6 P4 O23 113.7(4) . . ?
O5 P4 O23 109.6(5) . . ?
O6 P4 C31 108.4(5) . . ?
O5 P4 C31 108.0(5) . . ?
O23 P4 C31 105.6(5) . . ?
O22 P5 O9 113.0(7) . . ?
O22 P5 O8 111.5(5) . . ?
O9 P5 O8 110.7(6) . . ?
O22 P5 C41' 105.1(6) . . ?
O9 P5 C41' 107.5(7) . . ?
O8 P5 C41' 108.7(7) . . ?
O22 P5 C41 110.8(8) . . ?
O9 P5 C41 110.3(11) . . ?
O8 P5 C41 99.8(12) . . ?
O11 P6 O10 110.4(5) . . ?
O11 P6 O12 113.8(5) . . ?
O10 P6 O12 110.7(5) . . ?
O11 P6 C51 119.2(7) . . ?
O10 P6 C51 97.4(6) . . ?
O12 P6 C51 104.0(5) . . ?
O11 P6 C51' 105.5(10) . . ?
O10 P6 C51' 102.6(9) . . ?
O12 P6 C51' 113.1(9) . . ?
C61 N1 C64 119.7(16) . . ?
C61 N1 Dy1 124.2(14) . . ?
C64 N1 Dy1 116.1(10) . . ?
C63 N2 C62 115(2) . . ?
C65 N3 N4 111.7(12) . . ?
C67 N4 N3 113.0(13) . . ?
C67 N4 Dy2 128.6(12) . . ?
N3 N4 Dy2 118.2(8) . . ?
C77 N5 C75 121.6(12) . . ?
C77 N5 C76 120.3(15) . . ?
C75 N5 C76 118.1(14) . . ?
C78 N6 C79 117.2(15) . . ?
C78 N6 C80 122.7(15) . . ?
C79 N6 C80 119.7(14) . . ?
P2 O1 Dy2 149.3(5) . . ?
P2 O1 Dy1 98.1(4) . . ?
Dy2 O1 Dy1 107.9(3) . . ?
P2 O2 Dy4 148.4(5) . . ?
P3 O3 Dy3 131.3(4) . . ?
P3 O4 Dy1 146.3(5) . 8_657 ?
P4 O5 Dy4 145.8(5) . . ?
P4 O6 Dy3 164.6(5) . . ?
C78 O7 Dy3 137.6(10) . . ?
P5 O8 Dy3 154.3(7) . . ?
P6 O10 Dy3 142.3(5) . . ?
P6 O11 Dy4 154.7(7) . . ?
P6 O12 Dy2 154.2(5) . . ?
C72 O13 C74 116.4(13) . . ?
C73 O14 Dy2 144.1(9) . . ?
C65 O15 Dy1 124.1(9) . . ?
C65 O15 Dy2 119.8(8) . . ?
Dy1 O15 Dy2 112.0(3) . . ?
P1 O16 Dy1 138.8(6) . . ?
P1 O18 Dy2 136.9(5) . . ?
C77 O19 Dy2 129.1(10) . . ?
C81 O20 Dy4 121.6(7) . . ?
P2 O21 Dy3 135.8(4) . 7_567 ?
P2 O21 Dy1 97.6(4) . . ?
Dy3 O21 Dy1 123.3(3) 7_567 . ?
P5 O22 Dy1 138.8(6) . 8_657 ?
P4 O23 Dy4 140.9(4) . 8_657 ?
P3 O24 Dy4 152.1(5) . 8_657 ?
C2 C1 C10 119.7(7) . . ?
C2 C1 P1 112.8(8) . . ?
C10 C1 P1 127.5(8) . . ?
C3 C2 C1 120.7(7) . . ?
C4 C3 C2 119.5(7) . . ?
C6 C5 C4 118.3(9) . . ?
C6 C5 C10 121.0(7) . . ?
C4 C5 C10 120.7(7) . . ?
C5 C4 C3 120.2(7) . . ?
C5 C6 C7 120.1(7) . . ?
C6 C7 C8 119.3(7) . . ?
C9 C8 C7 120.7(7) . . ?
C8 C9 C10 120.1(7) . . ?
C5 C10 C9 118.9(6) . . ?
C5 C10 C1 119.2(7) . . ?
C9 C10 C1 121.9(9) . . ?
C2' C1' C10' 119.5(7) . . ?
C2' C1' P1 120.4(8) . . ?
C10' C1' P1 120.0(8) . . ?
C1' C2' C3' 120.1(8) . . ?
C2' C3' C4' 120.5(8) . . ?
C10' C5' C6' 119.9(8) . . ?
C10' C5' C4' 120.3(8) . . ?
C6' C5' C4' 119.8(11) . . ?
C3' C4' C5' 119.0(7) . . ?
C7' C6' C5' 119.9(8) . . ?
C8' C7' C6' 120.1(8) . . ?
C7' C8' C9' 119.9(8) . . ?
C10' C9' C8' 119.8(8) . . ?
C5' C10' C1' 120.5(8) . . ?
C5' C10' C9' 120.3(8) . . ?
C1' C10' C9' 119.2(11) . . ?
C12 C11 C20 119.2(11) . . ?
C12 C11 P2 116.5(9) . . ?
C20 C11 P2 124.2(10) . . ?
C11 C12 C13 121.9(13) . . ?
C14 C13 C12 120.1(16) . . ?
C13 C14 C15 121.0(15) . . ?
C16 C15 C14 121.2(16) . . ?
C16 C15 C20 118.9(16) . . ?
C14 C15 C20 119.9(13) . . ?
C17 C16 C15 120.6(17) . . ?
C16 C17 C18 120.9(16) . . ?
C19 C18 C17 120.0(17) . . ?
C18 C19 C20 121.2(15) . . ?
C19 C20 C15 118.4(12) . . ?
C19 C20 C11 123.7(12) . . ?
C15 C20 C11 117.9(13) . . ?
C22 C21 C30 120.1(12) . . ?
C22 C21 P3 117.2(10) . . ?
C30 C21 P3 122.7(10) . . ?
C21 C22 C23 120.3(15) . . ?
C24 C23 C22 119.5(17) . . ?
C23 C24 C25 122.9(15) . . ?
C24 C25 C30 117.9(15) . . ?
C24 C25 C26 122.0(16) . . ?
C30 C25 C26 120.1(17) . . ?
C27 C26 C25 119.3(17) . . ?
C26 C27 C28 122.6(18) . . ?
C29 C28 C27 118(2) . . ?
C28 C29 C30 123.0(16) . . ?
C29 C30 C25 117.0(13) . . ?
C29 C30 C21 123.7(12) . . ?
C25 C30 C21 119.3(14) . . ?
C32 C31 C40 120.5(11) . . ?
C32 C31 P4 117.1(10) . . ?
C40 C31 P4 122.4(10) . . ?
C31 C32 C33 119.4(15) . . ?
C34 C33 C32 120.1(14) . . ?
C33 C34 C35 121.5(13) . . ?
C34 C35 C40 119.7(14) . . ?
C34 C35 C36 120.9(14) . . ?
C40 C35 C36 119.4(14) . . ?
C37 C36 C35 121.7(14) . . ?
C36 C37 C38 120.7(15) . . ?
C39 C38 C37 118.5(16) . . ?
C38 C39 C40 122.1(13) . . ?
C35 C40 C31 118.8(12) . . ?
C35 C40 C39 117.6(12) . . ?
C31 C40 C39 123.7(11) . . ?
C42 C41 C50 119.7(8) . . ?
C42 C41 P5 115.8(19) . . ?
C50 C41 P5 124.3(19) . . ?
C43 C42 C41 120.0(8) . . ?
C44 C43 C42 120.1(8) . . ?
C43 C44 C45 119.8(8) . . ?
C50 C45 C46 120.2(8) . . ?
C50 C45 C44 120.0(8) . . ?
C46 C45 C44 119.8(11) . . ?
C47 C46 C45 119.9(8) . . ?
C48 C47 C46 120.0(8) . . ?
C49 C48 C47 120.0(8) . . ?
C48 C49 C50 120.0(8) . . ?
C45 C50 C49 120.0(8) . . ?
C45 C50 C41 120.2(8) . . ?
C49 C50 C41 119.8(11) . . ?
C42' C41' C50' 119.8(7) . . ?
C42' C41' P5 114.2(9) . . ?
C50' C41' P5 125.8(10) . . ?
C41' C42' C43' 120.3(7) . . ?
C44' C43' C42' 119.8(7) . . ?
C43' C44' C45' 120.0(7) . . ?
C50' C45' C44' 120.2(7) . . ?
C50' C45' C46' 120.5(7) . . ?
C44' C45' C46' 119.3(9) . . ?
C47' C46' C45' 120.0(7) . . ?
C48' C47' C46' 119.7(7) . . ?
C49' C48' C47' 120.2(7) . . ?
C48' C49' C50' 120.4(7) . . ?
C45' C50' C49' 119.2(7) . . ?
C45' C50' C41' 119.9(7) . . ?
C49' C50' C41' 120.9(9) . . ?
C60 C51 C52 119.4(7) . . ?
C60 C51 P6 120.8(9) . . ?
C52 C51 P6 119.7(9) . . ?
C53 C52 C51 121.4(7) . . ?
C52 C53 C54 119.1(7) . . ?
C55 C54 C53 119.1(7) . . ?
C60 C55 C56 121.1(7) . . ?
C60 C55 C54 121.7(7) . . ?
C56 C55 C54 117.2(9) . . ?
C57 C56 C55 119.6(7) . . ?
C56 C57 C58 119.8(7) . . ?
C59 C58 C57 121.2(7) . . ?
C58 C59 C60 118.8(7) . . ?
C55 C60 C51 119.3(7) . . ?
C55 C60 C59 119.6(7) . . ?
C51 C60 C59 121.1(9) . . ?
C60' C51' C52' 119.7(7) . . ?
C60' C51' P6 128.5(14) . . ?
C52' C51' P6 111.7(14) . . ?
C53' C52' C51' 120.3(8) . . ?
C52' C53' C54' 119.9(8) . . ?
C53' C54' C55' 119.8(8) . . ?
C60' C55' C56' 120.2(7) . . ?
C60' C55' C54' 120.3(7) . . ?
C56' C55' C54' 119.6(11) . . ?
C57' C56' C55' 119.9(8) . . ?
C58' C57' C56' 119.9(8) . . ?
C57' C58' C59' 120.2(8) . . ?
C58' C59' C60' 119.6(8) . . ?
C55' C60' C51' 120.1(7) . . ?
C55' C60' C59' 120.2(7) . . ?
C51' C60' C59' 119.7(11) . . ?
N1 C61 C62 119(2) . . ?
N2 C62 C61 124(2) . . ?
N2 C63 C64 126(2) . . ?
N1 C64 C63 117.2(19) . . ?
N1 C64 C65 116.2(13) . . ?
C63 C64 C65 126.6(19) . . ?
N3 C65 O15 126.7(13) . . ?
N3 C65 C64 117.1(14) . . ?
O15 C65 C64 116.1(14) . . ?
N4 C67 C68 127.0(16) . . ?
C69 C68 C73 120.5(7) . . ?
C69 C68 C67 114.8(11) . . ?
C73 C68 C67 124.5(11) . . ?
C68 C69 C70 120.2(7) . . ?
C71 C70 C69 119.2(7) . . ?
C72 C71 C70 120.3(7) . . ?
O13 C72 C71 123.8(10) . . ?
O13 C72 C73 115.4(10) . . ?
C71 C72 C73 120.8(7) . . ?
O14 C73 C68 121.9(11) . . ?
O14 C73 C72 119.4(11) . . ?
C68 C73 C72 118.7(7) . . ?
O19 C77 N5 124.7(14) . . ?
O7 C78 N6 124.5(15) . . ?

loop_
_geom_bond_atom_site_label_1
_geom_bond_atom_site_label_2
_geom_bond_distance
_geom_bond_site_symmetry_2
_geom_bond_publ_flag
Dy1 O22 2.210(10) 7_567 ?
Dy1 O4 2.210(8) 7_567 ?
Dy1 O16 2.281(8) . ?
Dy1 O15 2.322(9) . ?
Dy1 O1 2.417(8) . ?
Dy1 O21 2.431(8) . ?
Dy1 N1 2.507(12) . ?
Dy1 P2 3.043(3) . ?
Dy1 Dy2 3.8797(8) . ?
Dy2 O14 2.215(8) . ?
Dy2 O12 2.224(8) . ?
Dy2 O18 2.270(8) . ?
Dy2 O15 2.358(9) . ?
Dy2 O19 2.370(9) . ?
Dy2 O1 2.382(8) . ?
Dy2 N4 2.522(12) . ?
Dy3 O8 2.197(9) . ?
Dy3 O6 2.217(8) . ?
Dy3 O3 2.246(8) . ?
Dy3 O10 2.259(8) . ?
Dy3 O7 2.303(10) . ?
Dy3 O21 2.342(8) 8_657 ?
Dy4 O24 2.194(8) 7_567 ?
Dy4 O5 2.210(7) . ?
Dy4 O11 2.227(10) . ?
Dy4 O2 2.244(8) . ?
Dy4 O23 2.252(8) 7_567 ?
Dy4 O20 2.416(7) . ?
P1 O18 1.482(9) . ?
P1 O16 1.501(10) . ?
P1 O17 1.560(10) . ?
P1 C1' 1.769(11) . ?
P1 C1 1.850(11) . ?
P2 O2 1.504(8) . ?
P2 O21 1.538(8) . ?
P2 O1 1.539(9) . ?
P2 C11 1.797(12) . ?
P3 O24 1.506(8) . ?
P3 O4 1.531(9) . ?
P3 O3 1.540(10) . ?
P3 C21 1.816(12) . ?
P4 O6 1.512(8) . ?
P4 O5 1.514(8) . ?
P4 O23 1.529(8) . ?
P4 C31 1.821(11) . ?
P5 O22 1.508(11) . ?
P5 O9 1.518(11) . ?
P5 O8 1.528(10) . ?
P5 C41' 1.836(15) . ?
P5 C41 1.96(4) . ?
P6 O11 1.481(9) . ?
P6 O10 1.518(9) . ?
P6 O12 1.520(8) . ?
P6 C51 1.911(13) . ?
P6 C51' 1.93(2) . ?
N1 C61 1.35(2) . ?
N1 C64 1.35(2) . ?
N2 C63 1.30(3) . ?
N2 C62 1.36(3) . ?
N3 C65 1.275(19) . ?
N3 N4 1.377(18) . ?
N4 C67 1.305(18) . ?
N5 C77 1.298(19) . ?
N5 C75 1.43(2) . ?
N5 C76 1.460(17) . ?
N6 C78 1.330(19) . ?
N6 C79 1.43(2) . ?
N6 C80 1.45(2) . ?
O7 C78 1.225(18) . ?
O13 C72 1.352(16) . ?
O13 C74 1.449(18) . ?
O14 C73 1.329(13) . ?
O15 C65 1.304(16) . ?
O19 C77 1.271(15) . ?
O20 C81 1.457(15) . ?
C1 C2 1.374(8) . ?
C1 C10 1.384(8) . ?
C2 C3 1.370(8) . ?
C3 C4 1.370(8) . ?
C5 C6 1.368(8) . ?
C5 C4 1.369(8) . ?
C5 C10 1.372(7) . ?
C6 C7 1.373(8) . ?
C7 C8 1.373(8) . ?
C8 C9 1.368(8) . ?
C9 C10 1.381(8) . ?
C1' C2' 1.370(9) . ?
C1' C10' 1.370(9) . ?
C2' C3' 1.372(9) . ?
C3' C4' 1.375(9) . ?
C5' C10' 1.367(8) . ?
C5' C6' 1.374(9) . ?
C5' C4' 1.378(9) . ?
C6' C7' 1.372(9) . ?
C7' C8' 1.371(9) . ?
C8' C9' 1.372(9) . ?
C9' C10' 1.371(9) . ?
C11 C12 1.373(18) . ?
C11 C20 1.440(16) . ?
C12 C13 1.42(2) . ?
C13 C14 1.34(2) . ?
C14 C15 1.42(2) . ?
C15 C16 1.40(2) . ?
C15 C20 1.427(19) . ?
C16 C17 1.36(3) . ?
C17 C18 1.38(3) . ?
C18 C19 1.378(19) . ?
C19 C20 1.385(19) . ?
C21 C22 1.359(18) . ?
C21 C30 1.426(17) . ?
C22 C23 1.43(2) . ?
C23 C24 1.33(3) . ?
C24 C25 1.40(3) . ?
C25 C30 1.417(19) . ?
C25 C26 1.42(2) . ?
C26 C27 1.34(3) . ?
C27 C28 1.40(3) . ?
C28 C29 1.37(2) . ?
C29 C30 1.40(2) . ?
C31 C32 1.359(18) . ?
C31 C40 1.424(18) . ?
C32 C33 1.44(2) . ?
C33 C34 1.34(2) . ?
C34 C35 1.39(2) . ?
C35 C40 1.408(17) . ?
C35 C36 1.41(2) . ?
C36 C37 1.34(2) . ?
C37 C38 1.42(2) . ?
C38 C39 1.37(2) . ?
C39 C40 1.427(19) . ?
C41 C42 1.372(9) . ?
C41 C50 1.374(9) . ?
C42 C43 1.371(9) . ?
C43 C44 1.370(9) . ?
C44 C45 1.375(9) . ?
C45 C50 1.367(8) . ?
C45 C46 1.373(9) . ?
C46 C47 1.373(9) . ?
C47 C48 1.372(9) . ?
C48 C49 1.371(9) . ?
C49 C50 1.373(9) . ?
C41' C42' 1.371(8) . ?
C41' C50' 1.380(8) . ?
C42' C43' 1.373(8) . ?
C43' C44' 1.372(8) . ?
C44' C45' 1.373(8) . ?
C45' C50' 1.370(8) . ?
C45' C46' 1.376(8) . ?
C46' C47' 1.373(9) . ?
C47' C48' 1.372(9) . ?
C48' C49' 1.370(8) . ?
C49' C50' 1.378(8) . ?
C51 C60 1.373(8) . ?
C51 C52 1.374(8) . ?
C52 C53 1.369(8) . ?
C53 C54 1.384(8) . ?
C54 C55 1.371(8) . ?
C55 C60 1.365(7) . ?
C55 C56 1.369(8) . ?
C56 C57 1.367(8) . ?
C57 C58 1.371(8) . ?
C58 C59 1.369(8) . ?
C59 C60 1.391(8) . ?
C51' C60' 1.372(9) . ?
C51' C52' 1.374(9) . ?
C52' C53' 1.371(9) . ?
C53' C54' 1.373(9) . ?
C54' C55' 1.374(9) . ?
C55' C60' 1.366(8) . ?
C55' C56' 1.372(9) . ?
C56' C57' 1.372(9) . ?
C57' C58' 1.371(9) . ?
C58' C59' 1.373(9) . ?
C59' C60' 1.374(9) . ?
C61 C62 1.36(3) . ?
C63 C64 1.39(2) . ?
C64 C65 1.45(2) . ?
C67 C68 1.48(2) . ?
C68 C69 1.372(8) . ?
C68 C73 1.375(8) . ?
C69 C70 1.376(8) . ?
C70 C71 1.374(8) . ?
C71 C72 1.362(8) . ?
C72 C73 1.381(8) . ?
